data_1503485
loop_
_publ_author_name
'Lehnherr, Dan'
'Hallani, Rawad'
'McDonald, Robert'
'Anthony, John E.'
'Tykwinski, Rik R.'

_publ_section_title
;
 Synthesis and properties of isomerically pure anthrabisbenzothiophenes.
;
_journal_issue 1
_journal_name_full 'Organic letters'
_journal_page_first 62
_journal_page_last 65
_journal_paper_doi 10.1021/ol202843x
_journal_volume 14
_journal_year 2012
_chemical_formula_moiety 'C48 H54 S2 Si2'
_chemical_formula_sum 'C48 H54 S2 Si2'
_chemical_formula_weight 751.21
_chemical_name_systematic
; 
 ? 
;
_space_group_IT_number 2
_symmetry_cell_setting triclinic
_symmetry_space_group_name_Hall '-P 1'
_symmetry_space_group_name_H-M 'P -1'
_atom_sites_solution_hydrogens geom
_atom_sites_solution_primary direct
_atom_sites_solution_secondary difmap
_audit_creation_method SHELXL-97
_cell_angle_alpha 75.186(3)
_cell_angle_beta 78.547(3)
_cell_angle_gamma 84.000(3)
_cell_formula_units_Z 2
_cell_length_a 11.317(2)
_cell_length_b 12.747(3)
_cell_length_c 15.369(3)
_cell_measurement_reflns_used 3998
_cell_measurement_temperature 173(2)
_cell_measurement_theta_max 25.56
_cell_measurement_theta_min 2.39
_cell_volume 2097.3(7)
_computing_cell_refinement 'Bruker SAINT'
_computing_data_collection 'Bruker APEX2'
_computing_data_reduction 'Bruker SAINT'
_computing_molecular_graphics 'Bruker SHELXTL'
_computing_publication_material 'Bruker SHELXTL'
_computing_structure_refinement 'SHELXL-97 (Sheldrick, 2008)'
_computing_structure_solution 'SHELXD (Schneider & Sheldrick, 2002)'
_diffrn_ambient_temperature 173(2)
_diffrn_measured_fraction_theta_full 0.995
_diffrn_measured_fraction_theta_max 0.995
_diffrn_measurement_device_type 'Bruker APEX-II CCD'
_diffrn_measurement_method '\w scans'
_diffrn_radiation_monochromator graphite
_diffrn_radiation_source 'fine-focus sealed tube'
_diffrn_radiation_type MoK\a
_diffrn_radiation_wavelength 0.71073
_diffrn_reflns_av_R_equivalents 0.0526
_diffrn_reflns_av_sigmaI/netI 0.0758
_diffrn_reflns_limit_h_max 13
_diffrn_reflns_limit_h_min -13
_diffrn_reflns_limit_k_max 15
_diffrn_reflns_limit_k_min -15
_diffrn_reflns_limit_l_max 18
_diffrn_reflns_limit_l_min -18
_diffrn_reflns_number 15556
_diffrn_reflns_theta_full 25.72
_diffrn_reflns_theta_max 25.72
_diffrn_reflns_theta_min 1.39
_exptl_absorpt_coefficient_mu 0.216
_exptl_absorpt_correction_T_max 0.9766
_exptl_absorpt_correction_T_min 0.9083
_exptl_absorpt_correction_type integration
_exptl_absorpt_process_details 'SADABS (Sheldrick, 2008)'
_exptl_crystal_colour orange
_exptl_crystal_density_diffrn 1.190
_exptl_crystal_density_method 'not measured'
_exptl_crystal_description rod
_exptl_crystal_F_000 804
_exptl_crystal_size_max 0.45
_exptl_crystal_size_mid 0.12
_exptl_crystal_size_min 0.11
_refine_diff_density_max 0.415
_refine_diff_density_min -0.362
_refine_diff_density_rms 0.063
_refine_ls_extinction_coef 0.0058(9)
_refine_ls_extinction_expression Fc^*^=kFc[1+0.001xFc^2^\l^3^/sin(2\q)]^-1/4^
_refine_ls_extinction_method SHELXL
_refine_ls_goodness_of_fit_ref 1.017
_refine_ls_hydrogen_treatment constr
_refine_ls_matrix_type full
_refine_ls_number_parameters 469
_refine_ls_number_reflns 7943
_refine_ls_number_restraints 5
_refine_ls_restrained_S_all 1.019
_refine_ls_R_factor_all 0.0980
_refine_ls_R_factor_gt 0.0540
_refine_ls_shift/su_max 0.000
_refine_ls_shift/su_mean 0.000
_refine_ls_structure_factor_coef Fsqd
_refine_ls_weighting_details 'calc w=1/[\s^2^(Fo^2^)+(0.0753P)^2^+0.0679P] where P=(Fo^2^+2Fc^2^)/3'
_refine_ls_weighting_scheme calc
_refine_ls_wR_factor_gt 0.1295
_refine_ls_wR_factor_ref 0.1530
_reflns_number_gt 5019
_reflns_number_total 7943
_reflns_threshold_expression I>2\s(I)
_cod_data_source_file ol202843x_si_001.cif
_cod_data_source_block 5a
_cod_depositor_comments
;
The following automatic conversions were performed:

'_symmetry_cell_setting' value 'Triclinic' changed to 'triclinic'
according to /home/saulius/struct/CIF-dictionaries/cif_core.dic
dictionary named 'cif_core.dic' version 2.4.1 from 2010-06-29.

Automatic conversion script
Id: cif_fix_values 1715 2011-07-08 13:25:40Z adriana 
;
_cod_original_cell_volume 2097.3(8)
_cod_database_code 1503485

loop_
_symmetry_equiv_pos_as_xyz
'x, y, z'
'-x, -y, -z'

loop_
_atom_site_label
_atom_site_type_symbol
_atom_site_fract_x
_atom_site_fract_y
_atom_site_fract_z
_atom_site_U_iso_or_equiv
_atom_site_adp_type
_atom_site_occupancy
_atom_site_symmetry_multiplicity
_atom_site_calc_flag
_atom_site_refinement_flags
_atom_site_disorder_assembly
_atom_site_disorder_group
S1 S 0.48067(7) 0.21058(6) -0.09349(5) 0.0356(2) Uani 1 1 d . . .
S2 S 0.16962(7) 0.01877(7) 0.61555(5) 0.0388(2) Uani 1 1 d . . .
Si1 Si 0.01179(7) -0.31380(6) 0.18626(5) 0.0300(2) Uani 1 1 d . . .
Si2 Si 0.53609(7) 0.36648(7) 0.31182(6) 0.0336(2) Uani 1 1 d . . .
C1 C 0.4339(2) 0.1230(2) -0.14986(19) 0.0310(7) Uani 1 1 d . . .
C2 C 0.4644(3) 0.1273(2) -0.24288(19) 0.0354(7) Uani 1 1 d . . .
H2 H 0.5144 0.1817 -0.2828 0.042 Uiso 1 1 calc R . .
C3 C 0.4205(3) 0.0513(2) -0.2761(2) 0.0384(7) Uani 1 1 d . . .
H3 H 0.4399 0.0539 -0.3396 0.046 Uiso 1 1 calc R . .
C4 C 0.3482(3) -0.0292(2) -0.2178(2) 0.0377(7) Uani 1 1 d . . .
H4 H 0.3195 -0.0815 -0.2417 0.045 Uiso 1 1 calc R . .
C5 C 0.3182(2) -0.0331(2) -0.12573(19) 0.0326(7) Uani 1 1 d . . .
H5 H 0.2682 -0.0877 -0.0862 0.039 Uiso 1 1 calc R . .
C6 C 0.3607(2) 0.0424(2) -0.09091(19) 0.0295(6) Uani 1 1 d . . .
C7 C 0.3425(2) 0.0518(2) 0.00350(18) 0.0275(6) Uani 1 1 d . . .
C8 C 0.2768(2) -0.0124(2) 0.07965(18) 0.0288(6) Uani 1 1 d . . .
H8 H 0.2345 -0.0699 0.0736 0.035 Uiso 1 1 calc R . .
C9 C 0.2716(2) 0.0066(2) 0.16710(18) 0.0270(6) Uani 1 1 d . . .
C10 C 0.2050(2) -0.0596(2) 0.24637(18) 0.0278(6) Uani 1 1 d . . .
C11 C 0.2019(2) -0.0422(2) 0.33402(18) 0.0273(6) Uani 1 1 d . . .
C12 C 0.1351(2) -0.1078(2) 0.41398(18) 0.0289(6) Uani 1 1 d . . .
H12 H 0.0943 -0.1670 0.4093 0.035 Uiso 1 1 calc R . .
C13 C 0.1290(2) -0.0864(2) 0.49774(18) 0.0285(6) Uani 1 1 d . . .
C14 C 0.0650(2) -0.1417(2) 0.58696(18) 0.0306(7) Uani 1 1 d . . .
C15 C -0.0063(3) -0.2307(2) 0.6094(2) 0.0374(7) Uani 1 1 d . . .
H15 H -0.0177 -0.2643 0.5634 0.045 Uiso 1 1 calc R . .
C16 C -0.0605(3) -0.2698(3) 0.6997(2) 0.0419(8) Uani 1 1 d . . .
H16 H -0.1088 -0.3308 0.7153 0.050 Uiso 1 1 calc R . .
C17 C -0.0451(3) -0.2211(3) 0.7678(2) 0.0412(8) Uani 1 1 d . . .
H17 H -0.0827 -0.2493 0.8293 0.049 Uiso 1 1 calc R . .
C18 C 0.0243(3) -0.1321(2) 0.7465(2) 0.0390(8) Uani 1 1 d . . .
H18 H 0.0343 -0.0981 0.7927 0.047 Uiso 1 1 calc R . .
C19 C 0.0789(3) -0.0933(2) 0.65642(19) 0.0340(7) Uani 1 1 d . . .
C20 C 0.1920(2) 0.0026(2) 0.50420(18) 0.0304(7) Uani 1 1 d . . .
C21 C 0.2592(2) 0.0655(2) 0.42930(19) 0.0310(7) Uani 1 1 d . . .
H21 H 0.3017 0.1227 0.4357 0.037 Uiso 1 1 calc R . .
C22 C 0.2659(2) 0.0456(2) 0.34190(18) 0.0278(6) Uani 1 1 d . . .
C23 C 0.3318(2) 0.1116(2) 0.26299(19) 0.0288(6) Uani 1 1 d . A .
C24 C 0.3355(2) 0.0943(2) 0.17539(18) 0.0266(6) Uani 1 1 d . . .
C25 C 0.4009(2) 0.1607(2) 0.09503(18) 0.0307(7) Uani 1 1 d . . .
H25 H 0.4424 0.2198 0.0992 0.037 Uiso 1 1 calc R . .
C26 C 0.4040(2) 0.1396(2) 0.01257(18) 0.0292(6) Uani 1 1 d . . .
C27 C 0.1381(2) -0.1436(2) 0.23555(18) 0.0298(7) Uani 1 1 d . . .
C28 C 0.0830(3) -0.2117(2) 0.22135(19) 0.0326(7) Uani 1 1 d . . .
C29 C 0.1392(3) -0.4091(2) 0.1493(2) 0.0362(7) Uani 1 1 d . . .
H29 H 0.1678 -0.4510 0.2065 0.043 Uiso 1 1 calc R . .
C30 C 0.2488(3) -0.3517(3) 0.0875(3) 0.0574(10) Uani 1 1 d . . .
H30A H 0.2715 -0.2972 0.1151 0.069 Uiso 1 1 calc R . .
H30B H 0.2286 -0.3159 0.0274 0.069 Uiso 1 1 calc R . .
H30C H 0.3166 -0.4051 0.0803 0.069 Uiso 1 1 calc R . .
C31 C 0.1032(3) -0.4935(2) 0.1063(2) 0.0449(8) Uani 1 1 d . . .
H31A H 0.0328 -0.5300 0.1459 0.054 Uiso 1 1 calc R . .
H31B H 0.1706 -0.5473 0.0991 0.054 Uiso 1 1 calc R . .
H31C H 0.0829 -0.4576 0.0463 0.054 Uiso 1 1 calc R . .
C32 C -0.0757(3) -0.2387(2) 0.0949(2) 0.0363(7) Uani 1 1 d . . .
H32 H -0.1370 -0.1892 0.1233 0.044 Uiso 1 1 calc R . .
C33 C 0.0005(3) -0.1659(3) 0.0116(2) 0.0566(10) Uani 1 1 d . . .
H33A H 0.0457 -0.1183 0.0323 0.068 Uiso 1 1 calc R . .
H33B H -0.0527 -0.1217 -0.0285 0.068 Uiso 1 1 calc R . .
H33C H 0.0571 -0.2115 -0.0221 0.068 Uiso 1 1 calc R . .
C34 C -0.1459(3) -0.3128(3) 0.0623(3) 0.0563(10) Uani 1 1 d . . .
H34A H -0.1943 -0.3595 0.1153 0.068 Uiso 1 1 calc R . .
H34B H -0.0892 -0.3580 0.0284 0.068 Uiso 1 1 calc R . .
H34C H -0.1993 -0.2684 0.0224 0.068 Uiso 1 1 calc R . .
C35 C -0.0940(3) -0.3883(2) 0.2889(2) 0.0373(7) Uani 1 1 d . . .
H35 H -0.1238 -0.4496 0.2712 0.045 Uiso 1 1 calc R . .
C36 C -0.0308(3) -0.4378(3) 0.3700(2) 0.0535(9) Uani 1 1 d . . .
H36A H 0.0396 -0.4837 0.3511 0.064 Uiso 1 1 calc R . .
H36B H -0.0869 -0.4818 0.4195 0.064 Uiso 1 1 calc R . .
H36C H -0.0046 -0.3795 0.3916 0.064 Uiso 1 1 calc R . .
C37 C -0.2041(3) -0.3164(3) 0.3163(3) 0.0641(11) Uani 1 1 d . . .
H37A H -0.2435 -0.2853 0.2633 0.077 Uiso 1 1 calc R . .
H37B H -0.1788 -0.2576 0.3377 0.077 Uiso 1 1 calc R . .
H37C H -0.2610 -0.3600 0.3654 0.077 Uiso 1 1 calc R . .
C38 C 0.3979(2) 0.1969(2) 0.27262(18) 0.0313(7) Uani 1 1 d . . .
C39 C 0.4547(3) 0.2654(2) 0.28450(19) 0.0336(7) Uani 1 1 d . A .
C40 C 0.6425(3) 0.4309(2) 0.2052(2) 0.0372(7) Uani 1 1 d . A .
H40 H 0.6744 0.4948 0.2178 0.045 Uiso 1 1 calc R . .
C41 C 0.5790(3) 0.4746(3) 0.1231(2) 0.0535(9) Uani 1 1 d . . .
H41A H 0.5095 0.5230 0.1393 0.064 Uiso 1 1 calc R A .
H41B H 0.5514 0.4138 0.1057 0.064 Uiso 1 1 calc R . .
H41C H 0.6355 0.5151 0.0716 0.064 Uiso 1 1 calc R . .
C42 C 0.7504(3) 0.3557(3) 0.1821(2) 0.0612(10) Uani 1 1 d . . .
H42A H 0.7898 0.3285 0.2355 0.073 Uiso 1 1 calc R A .
H42B H 0.8077 0.3955 0.1309 0.073 Uiso 1 1 calc R . .
H42C H 0.7235 0.2943 0.1650 0.073 Uiso 1 1 calc R . .
C43 C 0.6233(3) 0.2905(3) 0.4030(2) 0.0414(8) Uani 1 1 d . A .
H43 H 0.6828 0.2397 0.3746 0.050 Uiso 1 1 calc R . .
C44 C 0.5481(3) 0.2199(3) 0.4872(2) 0.0573(10) Uani 1 1 d . . .
H44A H 0.5011 0.1723 0.4678 0.069 Uiso 1 1 calc R A .
H44B H 0.4930 0.2665 0.5208 0.069 Uiso 1 1 calc R . .
H44C H 0.6018 0.1755 0.5268 0.069 Uiso 1 1 calc R . .
C45 C 0.6981(3) 0.3664(3) 0.4311(2) 0.0548(10) Uani 1 1 d . . .
H45A H 0.7454 0.4110 0.3763 0.066 Uiso 1 1 calc R A .
H45B H 0.7527 0.3228 0.4704 0.066 Uiso 1 1 calc R . .
H45C H 0.6437 0.4136 0.4646 0.066 Uiso 1 1 calc R . .
C46A C 0.4288(4) 0.4620(4) 0.3696(4) 0.0323(13) Uiso 0.55 1 d PD A 1
H46A H 0.4535 0.4597 0.4290 0.039 Uiso 0.55 1 calc PR A 1
C47A C 0.2932(6) 0.4331(6) 0.3902(6) 0.067(3) Uiso 0.55 1 d PD A 1
H47A H 0.2854 0.3587 0.4279 0.080 Uiso 0.55 1 calc PR A 1
H47B H 0.2655 0.4390 0.3326 0.080 Uiso 0.55 1 calc PR A 1
H47C H 0.2440 0.4836 0.4232 0.080 Uiso 0.55 1 calc PR A 1
C48A C 0.4262(7) 0.5842(5) 0.3129(5) 0.062(2) Uiso 0.55 1 d PD A 1
H48A H 0.5091 0.6069 0.2902 0.075 Uiso 0.55 1 calc PR A 1
H48B H 0.3827 0.6305 0.3523 0.075 Uiso 0.55 1 calc PR A 1
H48C H 0.3852 0.5911 0.2611 0.075 Uiso 0.55 1 calc PR A 1
C46B C 0.4075(6) 0.4767(5) 0.3259(5) 0.0415(18) Uiso 0.45 1 d PD A 2
H46B H 0.3650 0.4980 0.2723 0.050 Uiso 0.45 1 calc PR A 2
C47B C 0.3198(7) 0.4290(6) 0.4174(5) 0.044(2) Uiso 0.45 1 d PD A 2
H47D H 0.2846 0.3644 0.4121 0.053 Uiso 0.45 1 calc PR A 2
H47E H 0.2551 0.4838 0.4291 0.053 Uiso 0.45 1 calc PR A 2
H47F H 0.3648 0.4092 0.4681 0.053 Uiso 0.45 1 calc PR A 2
C48B C 0.4646(6) 0.5759(5) 0.3417(5) 0.0360(17) Uiso 0.45 1 d PD A 2
H48D H 0.5296 0.6014 0.2902 0.043 Uiso 0.45 1 calc PR A 2
H48E H 0.4973 0.5534 0.3985 0.043 Uiso 0.45 1 calc PR A 2
H48F H 0.4024 0.6348 0.3462 0.043 Uiso 0.45 1 calc PR A 2

loop_
_atom_site_aniso_label
_atom_site_aniso_U_11
_atom_site_aniso_U_22
_atom_site_aniso_U_33
_atom_site_aniso_U_23
_atom_site_aniso_U_13
_atom_site_aniso_U_12
S1 0.0328(4) 0.0361(4) 0.0351(4) -0.0043(3) 0.0032(3) -0.0181(3)
S2 0.0402(5) 0.0467(5) 0.0325(4) -0.0102(4) -0.0049(3) -0.0175(4)
Si1 0.0256(4) 0.0315(5) 0.0343(4) -0.0083(4) -0.0005(3) -0.0164(3)
Si2 0.0280(4) 0.0322(5) 0.0415(5) -0.0123(4) 0.0046(4) -0.0183(4)
C1 0.0242(15) 0.0329(16) 0.0351(16) -0.0069(13) -0.0024(12) -0.0076(12)
C2 0.0300(16) 0.0361(18) 0.0339(16) -0.0003(14) 0.0025(13) -0.0104(14)
C3 0.0354(17) 0.0465(19) 0.0308(16) -0.0024(14) -0.0060(13) -0.0078(15)
C4 0.0338(17) 0.0446(19) 0.0367(17) -0.0103(15) -0.0057(14) -0.0113(15)
C5 0.0280(15) 0.0361(17) 0.0335(16) -0.0043(13) -0.0041(13) -0.0136(13)
C6 0.0242(15) 0.0307(16) 0.0309(15) -0.0008(13) -0.0047(12) -0.0070(12)
C7 0.0228(14) 0.0287(15) 0.0300(15) -0.0034(12) -0.0030(12) -0.0096(12)
C8 0.0234(14) 0.0317(16) 0.0334(16) -0.0089(13) -0.0021(12) -0.0145(12)
C9 0.0213(14) 0.0284(15) 0.0316(15) -0.0071(12) -0.0008(12) -0.0104(12)
C10 0.0254(15) 0.0274(15) 0.0310(15) -0.0059(12) -0.0029(12) -0.0108(12)
C11 0.0212(14) 0.0307(16) 0.0313(15) -0.0079(12) -0.0017(12) -0.0113(12)
C12 0.0253(15) 0.0309(16) 0.0316(15) -0.0073(13) -0.0022(12) -0.0129(12)
C13 0.0235(14) 0.0305(16) 0.0308(15) -0.0036(13) -0.0048(12) -0.0085(12)
C14 0.0279(15) 0.0353(17) 0.0274(15) -0.0054(13) -0.0031(12) -0.0051(13)
C15 0.0356(17) 0.0399(18) 0.0351(17) -0.0061(14) -0.0013(14) -0.0128(14)
C16 0.0385(18) 0.0413(19) 0.0401(18) 0.0002(15) -0.0006(15) -0.0138(15)
C17 0.0393(18) 0.0445(19) 0.0323(16) -0.0011(14) 0.0023(14) -0.0057(15)
C18 0.0375(18) 0.046(2) 0.0323(16) -0.0081(14) -0.0047(14) -0.0024(15)
C19 0.0305(16) 0.0364(17) 0.0341(16) -0.0046(13) -0.0045(13) -0.0095(13)
C20 0.0273(15) 0.0350(17) 0.0320(16) -0.0094(13) -0.0071(12) -0.0083(13)
C21 0.0275(15) 0.0339(17) 0.0350(16) -0.0091(13) -0.0063(13) -0.0141(13)
C22 0.0237(14) 0.0287(15) 0.0321(15) -0.0069(12) -0.0029(12) -0.0111(12)
C23 0.0219(14) 0.0299(16) 0.0360(16) -0.0092(13) -0.0015(12) -0.0117(12)
C24 0.0209(14) 0.0275(15) 0.0316(15) -0.0056(12) -0.0028(12) -0.0091(12)
C25 0.0257(15) 0.0297(16) 0.0369(16) -0.0073(13) -0.0012(13) -0.0128(13)
C26 0.0238(15) 0.0295(16) 0.0325(15) -0.0034(13) -0.0016(12) -0.0103(12)
C27 0.0280(15) 0.0335(16) 0.0253(14) -0.0039(12) 0.0024(12) -0.0120(13)
C28 0.0308(16) 0.0349(17) 0.0317(15) -0.0057(13) 0.0009(13) -0.0180(14)
C29 0.0322(17) 0.0385(18) 0.0393(17) -0.0099(14) -0.0055(14) -0.0088(14)
C30 0.0332(19) 0.065(2) 0.077(3) -0.032(2) 0.0095(18) -0.0153(17)
C31 0.048(2) 0.0372(19) 0.051(2) -0.0146(16) -0.0026(16) -0.0096(16)
C32 0.0305(16) 0.0356(17) 0.0432(18) -0.0096(14) -0.0025(14) -0.0111(14)
C33 0.048(2) 0.071(3) 0.046(2) 0.0049(18) -0.0140(17) -0.0191(19)
C34 0.053(2) 0.051(2) 0.074(3) -0.0099(19) -0.034(2) -0.0117(18)
C35 0.0325(17) 0.0370(18) 0.0408(17) -0.0053(14) 0.0005(14) -0.0191(14)
C36 0.052(2) 0.061(2) 0.0402(19) 0.0006(17) 0.0033(16) -0.0222(18)
C37 0.045(2) 0.069(3) 0.064(2) -0.009(2) 0.0178(19) -0.0109(19)
C38 0.0237(15) 0.0366(17) 0.0325(16) -0.0074(13) 0.0013(12) -0.0123(13)
C39 0.0297(16) 0.0351(17) 0.0365(17) -0.0085(14) -0.0011(13) -0.0136(14)
C40 0.0338(17) 0.0362(18) 0.0402(17) -0.0060(14) 0.0017(14) -0.0202(14)
C41 0.059(2) 0.053(2) 0.046(2) -0.0088(17) -0.0040(17) -0.0130(18)
C42 0.041(2) 0.075(3) 0.057(2) -0.011(2) 0.0128(17) -0.0062(19)
C43 0.0390(18) 0.049(2) 0.0388(17) -0.0132(15) 0.0015(14) -0.0221(15)
C44 0.051(2) 0.065(2) 0.051(2) 0.0021(18) -0.0071(18) -0.0247(19)
C45 0.053(2) 0.063(2) 0.055(2) -0.0158(19) -0.0128(18) -0.0274(19)

loop_
_atom_type_symbol
_atom_type_description
_atom_type_scat_dispersion_real
_atom_type_scat_dispersion_imag
_atom_type_scat_source
C C 0.0033 0.0016 'International Tables Vol C Tables 4.2.6.8 and 6.1.1.4'
H H 0.0000 0.0000 'International Tables Vol C Tables 4.2.6.8 and 6.1.1.4'
Si Si 0.0817 0.0704 'International Tables Vol C Tables 4.2.6.8 and 6.1.1.4'
S S 0.1246 0.1234 'International Tables Vol C Tables 4.2.6.8 and 6.1.1.4'

loop_
_geom_angle_atom_site_label_1
_geom_angle_atom_site_label_2
_geom_angle_atom_site_label_3
_geom_angle
C26 S1 C1 91.47(13)
C20 S2 C19 91.55(13)
C28 Si1 C32 107.32(13)
C28 Si1 C29 105.50(13)
C32 Si1 C29 115.36(14)
C28 Si1 C35 108.07(13)
C32 Si1 C35 109.98(13)
C29 Si1 C35 110.26(14)
C39 Si2 C43 106.62(13)
C39 Si2 C40 108.03(13)
C43 Si2 C40 110.29(14)
C39 Si2 C46A 111.38(18)
C43 Si2 C46A 103.6(2)
C40 Si2 C46A 116.48(18)
C39 Si2 C46B 100.4(2)
C43 Si2 C46B 125.6(2)
C40 Si2 C46B 104.6(2)
C2 C1 C6 120.7(3)
C2 C1 S1 126.1(2)
C6 C1 S1 113.2(2)
C3 C2 C1 118.7(3)
C2 C3 C4 121.0(3)
C5 C4 C3 120.1(3)
C4 C5 C6 120.0(3)
C5 C6 C1 119.6(3)
C5 C6 C7 129.0(2)
C1 C6 C7 111.4(2)
C8 C7 C26 119.6(2)
C8 C7 C6 128.0(3)
C26 C7 C6 112.3(2)
C7 C8 C9 120.5(2)
C8 C9 C10 121.1(2)
C8 C9 C24 119.3(2)
C10 C9 C24 119.7(2)
C11 C10 C9 121.1(2)
C11 C10 C27 120.5(2)
C9 C10 C27 118.4(2)
C10 C11 C12 121.7(2)
C10 C11 C22 119.0(2)
C12 C11 C22 119.4(2)
C13 C12 C11 120.6(2)
C12 C13 C20 119.3(2)
C12 C13 C14 129.4(3)
C20 C13 C14 111.3(2)
C15 C14 C19 118.9(3)
C15 C14 C13 129.0(3)
C19 C14 C13 112.1(2)
C16 C15 C14 119.3(3)
C15 C16 C17 121.0(3)
C18 C17 C16 120.5(3)
C17 C18 C19 118.6(3)
C18 C19 C14 121.8(3)
C18 C19 S2 125.5(2)
C14 C19 S2 112.7(2)
C21 C20 C13 121.7(2)
C21 C20 S2 126.0(2)
C13 C20 S2 112.3(2)
C20 C21 C22 120.1(2)
C23 C22 C21 121.2(2)
C23 C22 C11 119.9(2)
C21 C22 C11 119.0(2)
C22 C23 C24 121.4(2)
C22 C23 C38 119.0(2)
C24 C23 C38 119.6(2)
C23 C24 C25 122.0(2)
C23 C24 C9 119.0(2)
C25 C24 C9 119.0(2)
C26 C25 C24 119.9(2)
C25 C26 C7 121.7(2)
C25 C26 S1 126.7(2)
C7 C26 S1 111.6(2)
C28 C27 C10 176.4(3)
C27 C28 Si1 173.0(2)
C31 C29 C30 109.7(2)
C31 C29 Si1 114.8(2)
C30 C29 Si1 113.9(2)
C34 C32 C33 109.3(3)
C34 C32 Si1 113.4(2)
C33 C32 Si1 114.3(2)
C37 C35 C36 110.7(3)
C37 C35 Si1 112.0(2)
C36 C35 Si1 112.3(2)
C39 C38 C23 176.9(3)
C38 C39 Si2 175.6(3)
C42 C40 C41 110.7(3)
C42 C40 Si2 112.5(2)
C41 C40 Si2 112.6(2)
C44 C43 C45 110.7(3)
C44 C43 Si2 114.9(2)
C45 C43 Si2 111.9(2)
C47A C46A C48A 103.6(4)
C47A C46A Si2 114.3(4)
C48A C46A Si2 114.7(4)
C48B C46B C47B 106.3(5)
C48B C46B Si2 107.4(5)
C47B C46B Si2 106.6(5)

loop_
_geom_bond_atom_site_label_1
_geom_bond_atom_site_label_2
_geom_bond_distance
S1 C26 1.754(3)
S1 C1 1.754(3)
S2 C20 1.742(3)
S2 C19 1.755(3)
Si1 C28 1.840(3)
Si1 C32 1.880(3)
Si1 C29 1.881(3)
Si1 C35 1.883(3)
Si2 C39 1.834(3)
Si2 C43 1.879(3)
Si2 C40 1.883(3)
Si2 C46A 1.887(5)
Si2 C46B 1.934(7)
C1 C2 1.390(4)
C1 C6 1.402(4)
C2 C3 1.378(4)
C3 C4 1.392(4)
C4 C5 1.378(4)
C5 C6 1.381(4)
C6 C7 1.458(4)
C7 C8 1.372(4)
C7 C26 1.428(4)
C8 C9 1.414(4)
C9 C10 1.417(3)
C9 C24 1.438(4)
C10 C11 1.413(4)
C10 C27 1.435(4)
C11 C12 1.421(3)
C11 C22 1.437(4)
C12 C13 1.370(4)
C13 C20 1.435(4)
C13 C14 1.456(4)
C14 C15 1.392(4)
C14 C19 1.403(4)
C15 C16 1.386(4)
C16 C17 1.393(4)
C17 C18 1.381(4)
C18 C19 1.384(4)
C20 C21 1.362(4)
C21 C22 1.415(4)
C22 C23 1.409(4)
C23 C24 1.411(4)
C23 C38 1.435(4)
C24 C25 1.422(4)
C25 C26 1.354(4)
C27 C28 1.206(4)
C29 C31 1.523(4)
C29 C30 1.531(4)
C32 C34 1.526(4)
C32 C33 1.538(4)
C35 C37 1.523(4)
C35 C36 1.523(4)
C38 C39 1.207(4)
C40 C42 1.515(4)
C40 C41 1.527(4)
C43 C44 1.529(4)
C43 C45 1.539(4)
C46A C47A 1.566(6)
C46A C48A 1.578(6)
C46B C48B 1.570(6)
C46B C47B 1.571(6)

loop_
_geom_torsion_atom_site_label_1
_geom_torsion_atom_site_label_2
_geom_torsion_atom_site_label_3
_geom_torsion_atom_site_label_4
_geom_torsion
C26 S1 C1 C2 -178.4(3)
C26 S1 C1 C6 0.8(2)
C6 C1 C2 C3 0.4(4)
S1 C1 C2 C3 179.5(2)
C1 C2 C3 C4 -0.7(4)
C2 C3 C4 C5 0.8(5)
C3 C4 C5 C6 -0.5(4)
C4 C5 C6 C1 0.2(4)
C4 C5 C6 C7 -178.5(3)
C2 C1 C6 C5 -0.1(4)
S1 C1 C6 C5 -179.4(2)
C2 C1 C6 C7 178.8(3)
S1 C1 C6 C7 -0.4(3)
C5 C6 C7 C8 -1.0(5)
C1 C6 C7 C8 -179.9(3)
C5 C6 C7 C26 178.5(3)
C1 C6 C7 C26 -0.3(3)
C26 C7 C8 C9 -1.3(4)
C6 C7 C8 C9 178.2(3)
C7 C8 C9 C10 -179.4(3)
C7 C8 C9 C24 0.3(4)
C8 C9 C10 C11 178.6(3)
C24 C9 C10 C11 -1.1(4)
C8 C9 C10 C27 -2.8(4)
C24 C9 C10 C27 177.5(2)
C9 C10 C11 C12 179.8(3)
C27 C10 C11 C12 1.2(4)
C9 C10 C11 C22 1.1(4)
C27 C10 C11 C22 -177.4(3)
C10 C11 C12 C13 -177.1(3)
C22 C11 C12 C13 1.6(4)
C11 C12 C13 C20 -0.6(4)
C11 C12 C13 C14 179.0(3)
C12 C13 C14 C15 0.0(5)
C20 C13 C14 C15 179.7(3)
C12 C13 C14 C19 -178.6(3)
C20 C13 C14 C19 1.1(3)
C19 C14 C15 C16 -0.7(4)
C13 C14 C15 C16 -179.2(3)
C14 C15 C16 C17 0.4(5)
C15 C16 C17 C18 0.3(5)
C16 C17 C18 C19 -0.6(5)
C17 C18 C19 C14 0.3(5)
C17 C18 C19 S2 179.7(2)
C15 C14 C19 C18 0.4(4)
C13 C14 C19 C18 179.2(3)
C15 C14 C19 S2 -179.1(2)
C13 C14 C19 S2 -0.3(3)
C20 S2 C19 C18 -179.9(3)
C20 S2 C19 C14 -0.4(2)
C12 C13 C20 C21 -0.9(4)
C14 C13 C20 C21 179.3(3)
C12 C13 C20 S2 178.3(2)
C14 C13 C20 S2 -1.4(3)
C19 S2 C20 C21 -179.7(3)
C19 S2 C20 C13 1.1(2)
C13 C20 C21 C22 1.6(4)
S2 C20 C21 C22 -177.6(2)
C20 C21 C22 C23 178.0(3)
C20 C21 C22 C11 -0.6(4)
C10 C11 C22 C23 -0.9(4)
C12 C11 C22 C23 -179.6(3)
C10 C11 C22 C21 177.7(3)
C12 C11 C22 C21 -0.9(4)
C21 C22 C23 C24 -177.9(3)
C11 C22 C23 C24 0.7(4)
C21 C22 C23 C38 3.1(4)
C11 C22 C23 C38 -178.3(3)
C22 C23 C24 C25 179.5(3)
C38 C23 C24 C25 -1.5(4)
C22 C23 C24 C9 -0.7(4)
C38 C23 C24 C9 178.3(3)
C8 C9 C24 C23 -178.8(3)
C10 C9 C24 C23 0.9(4)
C8 C9 C24 C25 0.9(4)
C10 C9 C24 C25 -179.4(2)
C23 C24 C25 C26 178.6(3)
C9 C24 C25 C26 -1.2(4)
C24 C25 C26 C7 0.2(4)
C24 C25 C26 S1 -179.1(2)
C8 C7 C26 C25 1.1(4)
C6 C7 C26 C25 -178.5(3)
C8 C7 C26 S1 -179.5(2)
C6 C7 C26 S1 0.9(3)
C1 S1 C26 C25 178.4(3)
C1 S1 C26 C7 -1.0(2)
C11 C10 C27 C28 167(5)
C9 C10 C27 C28 -12(5)
C10 C27 C28 Si1 33(7)
C32 Si1 C28 C27 -74(2)
C29 Si1 C28 C27 50(2)
C35 Si1 C28 C27 168(2)
C28 Si1 C29 C31 -173.0(2)
C32 Si1 C29 C31 -54.8(3)
C35 Si1 C29 C31 70.5(3)
C28 Si1 C29 C30 -45.4(3)
C32 Si1 C29 C30 72.9(3)
C35 Si1 C29 C30 -161.8(2)
C28 Si1 C32 C34 -176.9(2)
C29 Si1 C32 C34 65.9(3)
C35 Si1 C32 C34 -59.5(3)
C28 Si1 C32 C33 57.0(3)
C29 Si1 C32 C33 -60.3(3)
C35 Si1 C32 C33 174.3(2)
C28 Si1 C35 C37 70.0(3)
C32 Si1 C35 C37 -46.9(3)
C29 Si1 C35 C37 -175.2(2)
C28 Si1 C35 C36 -55.3(3)
C32 Si1 C35 C36 -172.1(2)
C29 Si1 C35 C36 59.6(3)
C22 C23 C38 C39 37(6)
C24 C23 C38 C39 -142(6)
C23 C38 C39 Si2 -40(8)
C43 Si2 C39 C38 55(4)
C40 Si2 C39 C38 174(4)
C46A Si2 C39 C38 -57(4)
C46B Si2 C39 C38 -77(4)
C39 Si2 C40 C42 -73.3(3)
C43 Si2 C40 C42 42.8(3)
C46A Si2 C40 C42 160.5(3)
C46B Si2 C40 C42 -179.7(3)
C39 Si2 C40 C41 52.6(3)
C43 Si2 C40 C41 168.7(2)
C46A Si2 C40 C41 -73.6(3)
C46B Si2 C40 C41 -53.8(3)
C39 Si2 C43 C44 -53.6(3)
C40 Si2 C43 C44 -170.7(2)
C46A Si2 C43 C44 64.0(3)
C46B Si2 C43 C44 62.8(3)
C39 Si2 C43 C45 179.0(2)
C40 Si2 C43 C45 61.9(3)
C46A Si2 C43 C45 -63.4(3)
C46B Si2 C43 C45 -64.6(3)
C39 Si2 C46A C47A 4.4(5)
C43 Si2 C46A C47A -109.9(4)
C40 Si2 C46A C47A 128.9(4)
C39 Si2 C46A C48A -115.1(4)
C43 Si2 C46A C48A 130.7(4)
C40 Si2 C46A C48A 9.4(5)
C39 Si2 C46B C48B -175.2(4)
C43 Si2 C46B C48B 65.5(5)
C40 Si2 C46B C48B -63.3(5)
C39 Si2 C46B C47B 71.2(5)
C43 Si2 C46B C47B -48.0(5)
C40 Si2 C46B C47B -176.9(4)
